data_4107394
loop_
_publ_author_name
'Tsuyoshi Haneda'
'Masaki Kawano'
'Takehide Kawamichi'
'Makoto Fujita'

_publ_contact_author 'Masaki Kawano'
_publ_contact_author_email mkawano@appchem.t.u-tokyo.ac.jp
_publ_section_title
;
 Direct Observation of the Labile Imine Formation through
 Single-Crystal-to-Single-Crystal Reactions in the Pores of a Porous
 Coordination Network
;
_journal_name_full 'Journal of the American Chemical Society'
_journal_page_first 1578
_journal_page_last 1579
_journal_paper_doi 10.1021/ja7111564
_journal_volume 130
_journal_year 2008
_chemical_formula_sum 'C64.4 H46 I6 N14.4 O2.8 Zn3'
_chemical_formula_weight 2023.87
_chemical_name_systematic
;
 ?
;
_space_group_IT_number 61
_symmetry_cell_setting orthorhombic
_symmetry_space_group_name_Hall '-P 2ac 2ab'
_symmetry_space_group_name_H-M 'P b c a'
_atom_sites_solution_hydrogens geom
_atom_sites_solution_primary direct
_atom_sites_solution_secondary difmap
_audit_creation_method SHELXL-97
_cell_angle_alpha 90.00
_cell_angle_beta 90.00
_cell_angle_gamma 90.00
_cell_formula_units_Z 8
_cell_length_a 27.91(1)
_cell_length_b 13.839(6)
_cell_length_c 44.93(2)
_cell_measurement_reflns_used 7037
_cell_measurement_temperature 80(2)
_cell_measurement_theta_max 24.302
_cell_measurement_theta_min 2.262
_cell_volume 17354(12)
_computing_cell_refinement 'Bruker SMART'
_computing_data_collection 'Bruker SMART'
_computing_data_reduction 'Bruker SHELXTL'
_computing_molecular_graphics 'Bruker XSHELL'
_computing_publication_material 'Bruker SHELXTL'
_computing_structure_refinement 'SHELXL-97 (Sheldrick, 1997)'
_computing_structure_solution 'SHELXS-97 (Sheldrick, 1990)'
_diffrn_ambient_temperature 80(2)
_diffrn_measured_fraction_theta_full 0.935
_diffrn_measured_fraction_theta_max 0.935
_diffrn_measurement_device_type 'Bruker SMART CCD area detector system'
_diffrn_measurement_method omega_scan
_diffrn_radiation_monochromator 'focusing mirror'
_diffrn_radiation_source 'fine-focus rotating anode'
_diffrn_radiation_type MoK\a
_diffrn_radiation_wavelength 0.71073
_diffrn_reflns_av_R_equivalents 0.0593
_diffrn_reflns_av_sigmaI/netI 0.0541
_diffrn_reflns_limit_h_max 36
_diffrn_reflns_limit_h_min -26
_diffrn_reflns_limit_k_max 18
_diffrn_reflns_limit_k_min -18
_diffrn_reflns_limit_l_max 60
_diffrn_reflns_limit_l_min -59
_diffrn_reflns_number 116756
_diffrn_reflns_theta_full 29.06
_diffrn_reflns_theta_max 29.06
_diffrn_reflns_theta_min 1.70
_exptl_absorpt_coefficient_mu 3.001
_exptl_absorpt_correction_T_max 0.9154
_exptl_absorpt_correction_T_min 0.7952
_exptl_absorpt_correction_type empirical
_exptl_absorpt_process_details SADABS
_exptl_crystal_colour yellow
_exptl_crystal_density_diffrn 1.549
_exptl_crystal_description needle
_exptl_crystal_F_000 7709
_exptl_crystal_size_max 0.08
_exptl_crystal_size_mid 0.04
_exptl_crystal_size_min 0.03
_refine_diff_density_max 2.683
_refine_diff_density_min -1.735
_refine_diff_density_rms 0.266
_refine_ls_extinction_method none
_refine_ls_goodness_of_fit_ref 1.064
_refine_ls_hydrogen_treatment constr
_refine_ls_matrix_type full
_refine_ls_number_parameters 1033
_refine_ls_number_reflns 21701
_refine_ls_number_restraints 1022
_refine_ls_restrained_S_all 1.047
_refine_ls_R_factor_all 0.1333
_refine_ls_R_factor_gt 0.0747
_refine_ls_shift/su_max 0.001
_refine_ls_shift/su_mean 0.000
_refine_ls_structure_factor_coef Fsqd
_refine_ls_weighting_details 'calc w=1/[\s^2^(Fo^2^)+(0.1355P)^2^+125.1288P] where P=(Fo^2^+2Fc^2^)/3'
_refine_ls_weighting_scheme calc
_refine_ls_wR_factor_gt 0.2234
_refine_ls_wR_factor_ref 0.2689
_reflns_number_gt 12812
_reflns_number_total 21701
_reflns_threshold_expression >2sigma(I)
_cod_data_source_file ja7111564-file004_1.cif
_cod_data_source_block 1_acet
_cod_original_cell_volume 17353(14)
_cod_original_formula_sum 'C64.40 H46 I6 N14.40 O2.80 Zn3'
_cod_database_code 4107394

loop_
_symmetry_equiv_pos_as_xyz
'x, y, z'
'-x+1/2, -y, z+1/2'
'-x, y+1/2, -z+1/2'
'x+1/2, -y+1/2, -z'
'-x, -y, -z'
'x-1/2, y, -z-1/2'
'x, -y-1/2, z-1/2'
'-x-1/2, y-1/2, z'

loop_
_atom_site_label
_atom_site_type_symbol
_atom_site_fract_x
_atom_site_fract_y
_atom_site_fract_z
_atom_site_U_iso_or_equiv
_atom_site_adp_type
_atom_site_occupancy
_atom_site_symmetry_multiplicity
_atom_site_calc_flag
_atom_site_refinement_flags
_atom_site_disorder_assembly
_atom_site_disorder_group
I1 I 0.83049(3) 1.17109(7) 0.170633(17) 0.0639(2) Uani 1 1 d . . .
I2 I 0.69613(3) 1.32033(5) 0.189556(16) 0.05107(19) Uani 1 1 d . . .
I3 I 0.57504(3) 0.29024(6) 0.12357(2) 0.0720(3) Uani 1 1 d . . .
I4 I 0.50269(3) 0.29907(5) 0.035512(17) 0.0573(2) Uani 1 1 d . . .
I5 I 0.05994(3) 0.17228(6) 0.07336(2) 0.0667(2) Uani 1 1 d . . .
I6 I -0.01364(3) 0.43964(9) 0.108508(18) 0.0794(3) Uani 1 1 d . . .
Zn1 Zn 0.74182(4) 1.16202(7) 0.18340(2) 0.0372(2) Uani 1 1 d . . .
Zn2 Zn 0.52243(4) 0.37420(8) 0.08589(3) 0.0400(3) Uani 1 1 d . . .
Zn3 Zn 0.05181(4) 0.35332(9) 0.08001(2) 0.0408(3) Uani 1 1 d . . .
C1 C 0.7060(4) 0.9874(7) 0.1520(2) 0.048(2) Uani 1 1 d . . .
H1 H 0.7224 0.9539 0.1674 0.058 Uiso 1 1 calc R . .
C2 C 0.6823(4) 0.9340(7) 0.1301(2) 0.051(3) Uani 1 1 d . . .
H2 H 0.6811 0.8655 0.1311 0.061 Uiso 1 1 calc R . .
C3 C 0.6608(3) 0.9820(6) 0.10706(18) 0.0350(18) Uani 1 1 d . . .
C4 C 0.6618(4) 1.0808(7) 0.1076(2) 0.049(2) Uani 1 1 d . . .
H4 H 0.6468 1.1160 0.0920 0.058 Uiso 1 1 calc R . .
C5 C 0.6840(4) 1.1295(7) 0.1300(2) 0.046(2) Uani 1 1 d . . .
H5 H 0.6837 1.1982 0.1298 0.056 Uiso 1 1 calc R . .
C6 C 0.6354(3) 0.9294(6) 0.08339(18) 0.0328(17) Uani 1 1 d . . .
C7 C 0.6013(3) 0.7943(6) 0.06501(19) 0.0340(18) Uani 1 1 d . . .
C8 C 0.5973(3) 0.9313(6) 0.03936(18) 0.0348(18) Uani 1 1 d . . .
C9 C 0.5740(4) 0.5550(7) 0.0999(2) 0.049(2) Uani 1 1 d . . .
H9 H 0.5779 0.5240 0.1186 0.059 Uiso 1 1 calc R . .
C10 C 0.5907(4) 0.6482(7) 0.0966(2) 0.049(2) Uani 1 1 d . . .
H10 H 0.6047 0.6814 0.1129 0.059 Uiso 1 1 calc R . .
C11 C 0.5867(3) 0.6925(6) 0.0692(2) 0.0366(19) Uani 1 1 d . . .
C12 C 0.5664(4) 0.6425(7) 0.0461(2) 0.045(2) Uani 1 1 d . . .
H12 H 0.5640 0.6708 0.0269 0.054 Uiso 1 1 calc R . .
C13 C 0.5493(4) 0.5495(7) 0.0513(2) 0.045(2) Uani 1 1 d . . .
H13 H 0.5347 0.5154 0.0353 0.054 Uiso 1 1 calc R . .
C14 C 0.5495(5) 0.9873(7) -0.0363(2) 0.058(3) Uani 1 1 d . . .
H14 H 0.5345 0.9535 -0.0522 0.070 Uiso 1 1 calc R . .
C15 C 0.5614(4) 0.9380(8) -0.0110(2) 0.056(3) Uani 1 1 d . . .
H15 H 0.5557 0.8705 -0.0097 0.067 Uiso 1 1 calc R . .
C16 C 0.5817(3) 0.9856(7) 0.01275(18) 0.0368(19) Uani 1 1 d . . .
C17 C 0.5872(4) 1.0823(7) 0.0105(2) 0.050(3) Uani 1 1 d . . .
H17 H 0.5997 1.1181 0.0267 0.060 Uiso 1 1 calc R . .
C18 C 0.5746(4) 1.1298(7) -0.0159(2) 0.048(2) Uani 1 1 d . . .
H18 H 0.5777 1.1981 -0.0169 0.058 Uiso 1 1 calc R . .
C19 C 0.4560(4) 0.4203(8) 0.1362(2) 0.049(2) Uani 1 1 d . . .
H19 H 0.4848 0.4206 0.1475 0.059 Uiso 1 1 calc R . .
C20 C 0.4131(3) 0.4339(8) 0.1510(2) 0.045(2) Uani 1 1 d . . .
H20 H 0.4124 0.4425 0.1719 0.054 Uiso 1 1 calc R . .
C21 C 0.3724(3) 0.4347(6) 0.13491(18) 0.0339(18) Uani 1 1 d . . .
C22 C 0.3744(3) 0.4230(7) 0.1044(2) 0.043(2) Uani 1 1 d . . .
H22 H 0.3461 0.4235 0.0927 0.051 Uiso 1 1 calc R . .
C23 C 0.4183(3) 0.4106(8) 0.0915(2) 0.044(2) Uani 1 1 d . . .
H23 H 0.4197 0.4044 0.0705 0.053 Uiso 1 1 calc R . .
C24 C 0.3242(3) 0.4461(6) 0.14980(18) 0.0325(17) Uani 1 1 d . . .
C25 C 0.2804(3) 0.4809(5) 0.18999(17) 0.0289(16) Uani 1 1 d . . .
C26 C 0.2446(3) 0.4445(5) 0.14685(17) 0.0286(16) Uani 1 1 d . . .
C27 C 0.3093(3) 0.5794(7) 0.2656(2) 0.044(2) Uani 1 1 d . . .
H27 H 0.3364 0.6007 0.2767 0.053 Uiso 1 1 calc R . .
C28 C 0.3160(3) 0.5442(7) 0.2371(2) 0.041(2) Uani 1 1 d . . .
H28 H 0.3472 0.5419 0.2286 0.049 Uiso 1 1 calc R . .
C29 C 0.2765(3) 0.5123(5) 0.22099(17) 0.0294(16) Uani 1 1 d . . .
C30 C 0.2322(3) 0.5146(6) 0.23485(18) 0.0343(18) Uani 1 1 d . . .
H30 H 0.2045 0.4922 0.2247 0.041 Uiso 1 1 calc R . .
C31 C 0.2286(3) 0.5494(6) 0.26336(18) 0.0340(18) Uani 1 1 d . . .
H31 H 0.1983 0.5490 0.2730 0.041 Uiso 1 1 calc R . .
C32 C 0.1567(3) 0.3875(7) 0.08600(18) 0.038(2) Uani 1 1 d . . .
H32 H 0.1572 0.3698 0.0656 0.046 Uiso 1 1 calc R . .
C33 C 0.1998(3) 0.4027(7) 0.10028(18) 0.0354(18) Uani 1 1 d . . .
H33 H 0.2292 0.3946 0.0899 0.042 Uiso 1 1 calc R . .
C34 C 0.1995(3) 0.4300(6) 0.12990(17) 0.0298(16) Uani 1 1 d . . .
C35 C 0.1562(3) 0.4424(6) 0.14394(19) 0.0372(19) Uani 1 1 d . . .
H35 H 0.1548 0.4632 0.1641 0.045 Uiso 1 1 calc R . .
C36 C 0.1150(3) 0.4240(7) 0.12811(19) 0.041(2) Uani 1 1 d . . .
H36 H 0.0851 0.4312 0.1379 0.049 Uiso 1 1 calc R . .
N1 N 0.7062(3) 1.0833(5) 0.15217(15) 0.0360(16) Uani 1 1 d . . .
N2 N 0.6276(3) 0.8356(5) 0.08714(15) 0.0347(15) Uani 1 1 d . . .
N3 N 0.5859(3) 0.8383(5) 0.04084(15) 0.0369(16) Uani 1 1 d . . .
N4 N 0.6213(3) 0.9815(5) 0.05976(15) 0.0356(16) Uani 1 1 d . . .
N5 N 0.5525(3) 0.5064(5) 0.07786(17) 0.0368(16) Uani 1 1 d . . .
N6 N 0.5585(3) 1.0831(6) -0.03935(15) 0.0370(16) Uani 1 1 d . . .
N7 N 0.4592(3) 0.4068(5) 0.10664(16) 0.0363(16) Uani 1 1 d . . .
N8 N 0.3244(3) 0.4698(5) 0.17825(14) 0.0314(15) Uani 1 1 d . . .
N9 N 0.2403(3) 0.4689(5) 0.17563(14) 0.0302(14) Uani 1 1 d . . .
N10 N 0.2860(2) 0.4337(5) 0.13283(14) 0.0299(14) Uani 1 1 d . . .
N11 N 0.2667(3) 0.5840(5) 0.27795(15) 0.0342(15) Uani 1 1 d . . .
N12 N 0.1150(3) 0.3963(5) 0.09930(15) 0.0354(16) Uani 1 1 d . . .
C101 C 0.3252(7) 0.1822(8) 0.1292(4) 0.068(4) Uani 0.56 1 d PDU A 1
C102 C 0.3525(7) 0.1623(10) 0.1039(4) 0.081(5) Uani 0.56 1 d PDU A 1
C103 C 0.4022(7) 0.1626(12) 0.1048(5) 0.086(6) Uani 0.56 1 d PDU A 1
H103 H 0.4203 0.1554 0.0870 0.104 Uiso 0.56 1 calc PR A 1
C104 C 0.4254(7) 0.174(2) 0.1324(5) 0.079(6) Uani 0.56 1 d PDU A 1
H104 H 0.4593 0.1697 0.1337 0.095 Uiso 0.56 1 calc PR A 1
C105 C 0.3981(9) 0.191(3) 0.1575(5) 0.093(6) Uani 0.56 1 d PDU A 1
H105 H 0.4139 0.1987 0.1761 0.111 Uiso 0.56 1 calc PR A 1
C106 C 0.3479(8) 0.198(3) 0.1564(4) 0.075(5) Uani 0.56 1 d PDU A 1
C107 C 0.3212(8) 0.219(2) 0.1828(4) 0.063(4) Uani 0.56 1 d PDU A 1
C108 C 0.3432(8) 0.241(2) 0.2103(5) 0.071(5) Uani 0.56 1 d PDU A 1
H108 H 0.3772 0.2378 0.2119 0.085 Uiso 0.56 1 calc PR A 1
C109 C 0.3164(9) 0.267(2) 0.2352(4) 0.072(7) Uani 0.56 1 d PDU A 1
H109 H 0.3317 0.2809 0.2535 0.086 Uiso 0.56 1 calc PR A 1
H110 H 0.2475 0.2889 0.2495 0.086 Uiso 0.56 1 d PR A 1
C110 C 0.2664(9) 0.271(2) 0.2328(5) 0.076(7) Uani 0.56 1 d PDU A 1
C111 C 0.2452(8) 0.251(3) 0.2057(6) 0.080(6) Uani 0.56 1 d PDU A 1
H111 H 0.2113 0.2552 0.2040 0.096 Uiso 0.56 1 calc PR A 1
C112 C 0.2718(8) 0.225(3) 0.1809(4) 0.067(4) Uani 0.56 1 d PDU A 1
C113 C 0.2484(7) 0.206(2) 0.1534(5) 0.069(4) Uani 0.56 1 d PDU A 1
C114 C 0.1989(8) 0.200(2) 0.1535(5) 0.066(4) Uani 0.56 1 d PDU A 1
H114 H 0.1820 0.2118 0.1715 0.080 Uiso 0.56 1 calc PR A 1
C115 C 0.1739(9) 0.177(3) 0.1281(6) 0.078(6) Uani 0.56 1 d PDU A 1
H115 H 0.1398 0.1758 0.1281 0.093 Uiso 0.56 1 calc PR A 1
C116 C 0.1997(10) 0.154(2) 0.1020(5) 0.083(6) Uani 0.56 1 d PDU A 1
H116 H 0.1830 0.1341 0.0846 0.099 Uiso 0.56 1 calc PR A 1
C117 C 0.2491(10) 0.160(3) 0.1017(5) 0.077(6) Uani 0.56 1 d PDU A 1
H117 H 0.2663 0.1506 0.0837 0.092 Uiso 0.56 1 calc PR A 1
C118 C 0.2739(7) 0.182(3) 0.1284(5) 0.071(5) Uani 0.56 1 d PDU A 1
N101 N 0.3287(9) 0.1570(19) 0.0752(4) 0.107(7) Uani 0.56 1 d PDU A 1
C122 C 0.3305(14) 0.202(4) 0.0220(7) 0.144(15) Uani 0.56 1 d PU A 1
H12A H 0.3521 0.2462 0.0115 0.216 Uiso 0.56 1 calc PR A 1
H12B H 0.2974 0.2250 0.0201 0.216 Uiso 0.56 1 calc PR A 1
H12C H 0.3331 0.1372 0.0132 0.216 Uiso 0.56 1 calc PR A 1
C121 C 0.3436(14) 0.198(4) 0.0534(8) 0.132(11) Uani 0.56 1 d PU A 1
H121 H 0.3707 0.2368 0.0577 0.158 Uiso 0.56 1 calc PR A 1
C301 C 0.2461(9) 0.203(3) 0.1564(6) 0.075(5) Uani 0.44 1 d PDU B 2
C302 C 0.1960(10) 0.202(3) 0.1588(6) 0.083(6) Uani 0.44 1 d PDU B 2
C303 C 0.1680(10) 0.180(3) 0.1342(6) 0.073(6) Uani 0.44 1 d PDU B 2
H303 H 0.1341 0.1784 0.1360 0.087 Uiso 0.44 1 calc PR B 2
C304 C 0.1895(11) 0.161(3) 0.1068(7) 0.083(7) Uani 0.44 1 d PDU B 2
H304 H 0.1702 0.1482 0.0898 0.100 Uiso 0.44 1 calc PR B 2
C305 C 0.2391(12) 0.161(3) 0.1043(6) 0.073(6) Uani 0.44 1 d PDU B 2
H305 H 0.2541 0.1446 0.0860 0.088 Uiso 0.44 1 calc PR B 2
C306 C 0.2670(9) 0.185(3) 0.1294(6) 0.071(5) Uani 0.44 1 d PDU B 2
C307 C 0.3174(9) 0.187(2) 0.1264(5) 0.075(5) Uani 0.44 1 d PDU B 2
C308 C 0.3384(11) 0.169(2) 0.0985(5) 0.079(6) Uani 0.44 1 d PDU B 2
H308 H 0.3186 0.1605 0.0815 0.095 Uiso 0.44 1 calc PR B 2
C309 C 0.3878(11) 0.163(3) 0.0956(6) 0.101(8) Uani 0.44 1 d PDU B 2
H309 H 0.4019 0.1540 0.0766 0.122 Uiso 0.44 1 calc PR B 2
C310 C 0.4168(10) 0.170(3) 0.1211(7) 0.086(8) Uani 0.44 1 d PDU B 2
H310 H 0.4507 0.1671 0.1193 0.104 Uiso 0.44 1 calc PR B 2
C311 C 0.3954(10) 0.181(3) 0.1487(6) 0.085(6) Uani 0.44 1 d PDU B 2
H311 H 0.4148 0.1791 0.1661 0.102 Uiso 0.44 1 calc PR B 2
C312 C 0.3457(9) 0.194(3) 0.1516(5) 0.068(5) Uani 0.44 1 d PDU B 2
C313 C 0.3241(10) 0.215(3) 0.1796(5) 0.069(5) Uani 0.44 1 d PDU B 2
C314 C 0.3534(9) 0.237(3) 0.2038(6) 0.072(6) Uani 0.44 1 d PDU B 2
H314 H 0.3871 0.2318 0.2015 0.086 Uiso 0.44 1 calc PR B 2
C315 C 0.3350(10) 0.265(3) 0.2309(6) 0.069(7) Uani 0.44 1 d PDU B 2
H315 H 0.3557 0.2785 0.2472 0.082 Uiso 0.44 1 calc PR B 2
C316 C 0.2848(11) 0.274(3) 0.2341(6) 0.068(7) Uani 0.44 1 d PDU B 2
H316 H 0.2711 0.2935 0.2525 0.081 Uiso 0.44 1 calc PR B 2
C317 C 0.2561(9) 0.254(3) 0.2098(7) 0.069(6) Uani 0.44 1 d PDU B 2
H317 H 0.2224 0.2598 0.2119 0.083 Uiso 0.44 1 calc PR B 2
C318 C 0.2749(10) 0.226(3) 0.1820(6) 0.068(5) Uani 0.44 1 d PDU B 2
N301 N 0.1751(11) 0.224(2) 0.1867(6) 0.118(8) Uani 0.44 1 d PDU B 2
C321 C 0.1302(13) 0.233(4) 0.1901(10) 0.185(16) Uani 0.44 1 d PDU B 2
H321 H 0.1093 0.2233 0.1737 0.222 Uiso 0.44 1 calc PR B 2
C322 C 0.1093(17) 0.260(4) 0.2209(10) 0.20(2) Uani 0.44 1 d PDU B 2
H32A H 0.0743 0.2620 0.2198 0.303 Uiso 0.44 1 calc PR B 2
H32B H 0.1212 0.3243 0.2268 0.303 Uiso 0.44 1 calc PR B 2
H32C H 0.1193 0.2124 0.2357 0.303 Uiso 0.44 1 calc PR B 2
C1A C 0.8337(8) 0.8953(14) -0.0101(4) 0.152(8) Uani 0.74 1 d PGU . .
C2A C 0.8583(7) 0.8857(17) 0.0166(5) 0.162(9) Uani 0.74 1 d PGU . .
H2A H 0.8785 0.9363 0.0234 0.194 Uiso 0.74 1 calc PR . .
C3A C 0.8533(7) 0.802(2) 0.0334(4) 0.171(10) Uani 0.74 1 d PGU . .
H3A H 0.8701 0.7953 0.0517 0.206 Uiso 0.74 1 calc PR . .
C4A C 0.8237(8) 0.7278(15) 0.0235(5) 0.152(9) Uani 0.74 1 d PGU . .
H4A H 0.8203 0.6706 0.0350 0.182 Uiso 0.74 1 calc PR . .
C5A C 0.7991(6) 0.7374(15) -0.0033(5) 0.148(8) Uani 0.74 1 d PGU . .
H5A H 0.7789 0.6868 -0.0101 0.178 Uiso 0.74 1 calc PR . .
C6A C 0.8041(6) 0.8212(18) -0.0201(3) 0.142(8) Uani 0.74 1 d PGU . .
H6A H 0.7873 0.8278 -0.0383 0.171 Uiso 0.74 1 calc PR . .
N1A N 0.8407(10) 0.984(2) -0.0245(6) 0.170(9) Uani 0.74 1 d PDU . .
O1A O 0.8698(11) 1.047(2) -0.0188(5) 0.226(13) Uani 0.74 1 d PDU . .
O2A O 0.8047(12) 0.999(3) -0.0382(7) 0.245(14) Uani 0.74 1 d PDU . .
C1B C 0.5700(7) 0.9662(19) 0.2321(3) 0.134(8) Uani 0.66 1 d PGDU . .
C2B C 0.5849(7) 0.9031(14) 0.2098(4) 0.133(8) Uani 0.66 1 d PGU . .
H2B H 0.5898 0.8367 0.2143 0.159 Uiso 0.66 1 calc PR . .
C3B C 0.5927(7) 0.9371(15) 0.1811(4) 0.122(7) Uani 0.66 1 d PGU . .
H3B H 0.6028 0.8940 0.1659 0.146 Uiso 0.66 1 calc PR . .
C4B C 0.5855(6) 1.0343(16) 0.1746(3) 0.111(7) Uani 0.66 1 d PGU . .
H4B H 0.5908 1.0575 0.1550 0.133 Uiso 0.66 1 calc PR . .
C5B C 0.5706(7) 1.0974(13) 0.1969(5) 0.129(8) Uani 0.66 1 d PGU . .
H5B H 0.5657 1.1638 0.1924 0.155 Uiso 0.66 1 calc PR . .
C6B C 0.5629(6) 1.0633(18) 0.2256(4) 0.133(7) Uani 0.66 1 d PGU . .
H6B H 0.5527 1.1065 0.2407 0.159 Uiso 0.66 1 calc PR . .
N1B N 0.5583(10) 0.949(2) 0.2636(4) 0.155(9) Uani 0.66 1 d PDU . .
O1B O 0.5507(14) 0.868(3) 0.2701(7) 0.230(14) Uani 0.66 1 d PDU . .
O2B O 0.5509(11) 1.011(2) 0.2823(5) 0.192(11) Uani 0.66 1 d PDU . .

loop_
_atom_site_aniso_label
_atom_site_aniso_U_11
_atom_site_aniso_U_22
_atom_site_aniso_U_33
_atom_site_aniso_U_23
_atom_site_aniso_U_13
_atom_site_aniso_U_12
I1 0.0519(4) 0.0863(6) 0.0535(4) 0.0234(4) 0.0079(3) -0.0033(4)
I2 0.0680(5) 0.0331(3) 0.0521(4) -0.0031(3) -0.0101(3) -0.0025(3)
I3 0.0583(5) 0.0567(5) 0.1010(7) 0.0132(4) -0.0152(4) 0.0149(4)
I4 0.0596(4) 0.0482(4) 0.0640(4) -0.0278(3) 0.0097(3) -0.0112(3)
I5 0.0722(5) 0.0481(4) 0.0797(5) 0.0154(4) -0.0197(4) -0.0232(4)
I6 0.0368(4) 0.1476(9) 0.0538(4) -0.0329(5) 0.0033(3) -0.0067(5)
Zn1 0.0475(6) 0.0358(5) 0.0282(5) 0.0034(4) -0.0052(4) -0.0062(5)
Zn2 0.0349(6) 0.0325(5) 0.0526(6) -0.0068(4) 0.0043(5) -0.0019(4)
Zn3 0.0375(6) 0.0533(6) 0.0315(5) 0.0016(4) -0.0021(4) -0.0094(5)
C1 0.071(7) 0.039(5) 0.035(5) 0.002(4) -0.023(4) -0.011(5)
C2 0.082(8) 0.026(4) 0.045(5) 0.000(4) -0.016(5) 0.008(5)
C3 0.041(5) 0.033(4) 0.031(4) -0.002(3) -0.001(3) -0.001(4)
C4 0.073(7) 0.031(5) 0.042(5) -0.003(4) -0.020(5) 0.004(5)
C5 0.070(7) 0.031(4) 0.039(5) 0.001(4) -0.019(5) 0.002(4)
C6 0.036(5) 0.025(4) 0.037(4) -0.002(3) -0.002(3) -0.001(3)
C7 0.037(5) 0.029(4) 0.036(4) -0.005(3) 0.000(3) 0.000(4)
C8 0.038(5) 0.035(4) 0.032(4) 0.000(3) 0.007(3) -0.002(4)
C9 0.054(6) 0.047(6) 0.046(5) 0.007(4) -0.009(4) -0.021(5)
C10 0.063(7) 0.041(5) 0.043(5) -0.008(4) -0.013(5) -0.014(5)
C11 0.034(5) 0.037(5) 0.039(4) -0.007(4) -0.001(4) 0.002(4)
C12 0.057(6) 0.037(5) 0.042(5) 0.001(4) -0.002(4) -0.002(4)
C13 0.056(6) 0.040(5) 0.039(5) -0.011(4) -0.005(4) -0.007(4)
C14 0.101(9) 0.034(5) 0.040(5) -0.001(4) -0.017(5) -0.012(6)
C15 0.077(8) 0.047(6) 0.044(5) 0.012(4) -0.023(5) -0.021(5)
C16 0.041(5) 0.044(5) 0.025(4) -0.005(3) 0.003(3) -0.005(4)
C17 0.085(8) 0.034(5) 0.031(4) -0.011(4) -0.010(5) 0.002(5)
C18 0.071(7) 0.034(5) 0.040(5) -0.003(4) -0.006(5) -0.004(5)
C19 0.044(6) 0.060(6) 0.043(5) -0.008(5) -0.002(4) -0.006(5)
C20 0.036(5) 0.065(6) 0.035(4) -0.011(4) -0.003(4) -0.003(5)
C21 0.039(5) 0.029(4) 0.034(4) 0.003(3) -0.001(3) -0.002(4)
C22 0.038(5) 0.052(6) 0.037(5) 0.005(4) -0.002(4) 0.007(4)
C23 0.036(5) 0.057(6) 0.040(5) 0.000(4) 0.005(4) 0.003(4)
C24 0.044(5) 0.023(4) 0.031(4) 0.002(3) 0.001(3) 0.002(3)
C25 0.034(4) 0.021(4) 0.031(4) 0.005(3) -0.001(3) -0.002(3)
C26 0.034(4) 0.021(3) 0.032(4) 0.003(3) -0.002(3) -0.001(3)
C27 0.036(5) 0.053(6) 0.042(5) -0.010(4) -0.008(4) 0.007(4)
C28 0.037(5) 0.051(5) 0.036(4) -0.003(4) 0.006(4) 0.001(4)
C29 0.037(4) 0.024(4) 0.027(4) 0.007(3) 0.001(3) -0.001(3)
C30 0.041(5) 0.032(4) 0.030(4) -0.005(3) 0.000(3) -0.005(4)
C31 0.041(5) 0.031(4) 0.030(4) -0.001(3) 0.000(3) -0.002(4)
C32 0.046(5) 0.042(5) 0.027(4) -0.002(3) -0.009(4) -0.006(4)
C33 0.036(5) 0.042(5) 0.028(4) -0.001(3) 0.002(3) -0.001(4)
C34 0.037(4) 0.028(4) 0.024(4) 0.003(3) 0.000(3) -0.004(3)
C35 0.043(5) 0.039(5) 0.029(4) 0.000(3) -0.004(4) 0.000(4)
C36 0.040(5) 0.054(6) 0.029(4) -0.003(4) 0.002(4) -0.002(4)
N1 0.051(5) 0.030(4) 0.027(3) 0.002(3) -0.007(3) -0.003(3)
N2 0.037(4) 0.034(4) 0.033(3) -0.003(3) -0.004(3) 0.003(3)
N3 0.043(4) 0.041(4) 0.026(3) -0.003(3) 0.001(3) -0.005(3)
N4 0.043(4) 0.031(4) 0.032(3) -0.003(3) 0.002(3) -0.002(3)
N5 0.031(4) 0.034(4) 0.045(4) -0.006(3) 0.000(3) -0.001(3)
N6 0.040(4) 0.043(4) 0.028(3) -0.004(3) 0.007(3) -0.004(3)
N7 0.035(4) 0.033(4) 0.041(4) -0.002(3) -0.002(3) 0.002(3)
N8 0.044(4) 0.022(3) 0.028(3) 0.004(3) -0.005(3) 0.000(3)
N9 0.038(4) 0.023(3) 0.030(3) 0.005(3) 0.000(3) 0.000(3)
N10 0.033(4) 0.027(3) 0.030(3) 0.005(3) -0.004(3) -0.002(3)
N11 0.041(4) 0.033(4) 0.029(3) -0.001(3) -0.001(3) 0.002(3)
N12 0.041(4) 0.039(4) 0.027(3) 0.003(3) 0.002(3) -0.007(3)
C101 0.103(8) 0.030(9) 0.072(7) 0.002(9) 0.013(7) -0.001(10)
C102 0.095(10) 0.068(12) 0.081(8) -0.012(10) 0.011(8) 0.005(12)
C103 0.095(10) 0.055(12) 0.109(14) -0.021(15) 0.017(10) -0.011(13)
C104 0.077(11) 0.047(11) 0.114(16) 0.005(14) 0.012(8) -0.001(11)
C105 0.098(9) 0.080(15) 0.101(14) -0.001(14) 0.013(9) -0.013(13)
C106 0.097(8) 0.047(11) 0.079(8) 0.003(10) 0.011(7) 0.001(11)
C107 0.098(8) 0.029(9) 0.063(7) 0.008(9) 0.006(7) -0.011(10)
C108 0.096(12) 0.041(10) 0.075(10) -0.001(10) 0.010(9) -0.003(11)
C109 0.125(18) 0.028(9) 0.063(9) 0.012(8) 0.005(11) 0.001(16)
C110 0.118(17) 0.033(10) 0.076(8) 0.026(9) 0.035(11) 0.009(13)
C111 0.104(12) 0.046(12) 0.089(9) 0.029(10) 0.015(9) 0.001(12)
C112 0.095(8) 0.030(10) 0.077(7) 0.021(9) 0.006(6) -0.002(10)
C113 0.089(7) 0.039(10) 0.078(8) 0.024(9) 0.007(6) 0.006(9)
C114 0.091(8) 0.028(9) 0.081(10) 0.026(9) -0.006(7) 0.003(9)
C115 0.102(11) 0.047(12) 0.084(13) 0.009(12) -0.007(9) -0.002(12)
C116 0.112(13) 0.046(12) 0.091(11) 0.004(11) -0.007(11) -0.005(13)
C117 0.111(12) 0.036(11) 0.084(9) 0.010(10) -0.003(9) 0.007(12)
C118 0.100(8) 0.035(10) 0.078(8) 0.010(9) 0.009(7) -0.005(11)
N101 0.132(16) 0.113(16) 0.076(8) -0.017(11) -0.001(10) 0.005(14)
C122 0.11(3) 0.25(4) 0.074(12) 0.02(2) 0.020(16) 0.02(3)
C121 0.10(2) 0.22(3) 0.080(12) -0.003(18) -0.001(14) -0.01(2)
C301 0.099(8) 0.038(12) 0.089(9) 0.015(11) 0.003(7) -0.014(12)
C302 0.099(9) 0.048(13) 0.104(12) 0.027(13) -0.003(8) -0.009(13)
C303 0.082(11) 0.041(13) 0.094(12) 0.051(11) 0.004(9) -0.008(12)
C304 0.095(12) 0.052(14) 0.103(12) 0.013(14) 0.003(11) -0.013(14)
C305 0.093(12) 0.036(12) 0.091(10) 0.002(12) 0.002(9) -0.012(13)
C306 0.103(9) 0.028(11) 0.082(9) 0.007(11) -0.005(7) -0.002(12)
C307 0.105(9) 0.043(12) 0.075(9) -0.003(11) 0.001(7) -0.011(12)
C308 0.125(13) 0.047(12) 0.066(9) 0.020(11) 0.008(10) 0.007(13)
C309 0.129(15) 0.076(15) 0.099(14) -0.028(15) 0.022(13) -0.001(17)
C310 0.101(14) 0.050(14) 0.108(18) -0.018(18) 0.024(11) -0.001(15)
C311 0.099(9) 0.062(14) 0.093(14) -0.011(14) 0.010(10) 0.011(13)
C312 0.094(8) 0.034(11) 0.075(9) 0.006(11) 0.006(7) -0.008(11)
C313 0.098(8) 0.041(12) 0.070(9) 0.015(11) 0.007(7) 0.003(12)
C314 0.087(12) 0.057(14) 0.072(11) 0.008(12) 0.017(9) 0.013(13)
C315 0.092(16) 0.039(12) 0.075(11) 0.003(12) 0.016(12) 0.014(14)
C316 0.090(18) 0.036(13) 0.077(10) 0.009(11) 0.030(11) 0.003(17)
C317 0.091(13) 0.026(11) 0.091(10) 0.019(12) 0.016(9) -0.008(12)
C318 0.097(8) 0.027(12) 0.079(9) 0.016(11) 0.007(7) -0.002(12)
N301 0.126(16) 0.111(19) 0.117(13) 0.023(16) 0.016(13) 0.011(18)
C321 0.135(19) 0.19(3) 0.23(3) 0.05(3) 0.07(2) 0.00(3)
C322 0.07(3) 0.31(6) 0.23(4) 0.05(5) 0.06(3) -0.02(3)
C1A 0.138(17) 0.233(18) 0.086(11) -0.071(11) 0.062(10) -0.057(14)
C2A 0.14(2) 0.21(2) 0.141(17) -0.076(14) 0.018(14) -0.013(18)
C3A 0.14(2) 0.21(3) 0.160(19) -0.063(14) 0.002(17) 0.011(19)
C4A 0.090(18) 0.21(2) 0.151(19) -0.024(17) 0.002(14) 0.009(16)
C5A 0.084(16) 0.22(2) 0.140(19) -0.005(16) 0.012(13) -0.014(16)
C6A 0.106(16) 0.23(2) 0.092(14) -0.022(13) 0.046(11) -0.062(15)
N1A 0.16(2) 0.26(2) 0.096(15) -0.050(13) 0.052(12) -0.095(16)
O1A 0.27(3) 0.30(3) 0.099(13) -0.097(15) 0.082(15) -0.17(2)
O2A 0.25(3) 0.36(4) 0.13(2) 0.00(2) -0.018(19) -0.07(3)
C1B 0.109(16) 0.214(19) 0.079(9) 0.006(11) -0.046(11) -0.018(17)
C2B 0.122(19) 0.186(19) 0.090(11) 0.025(11) -0.033(14) -0.013(18)
C3B 0.094(16) 0.165(17) 0.106(11) 0.040(13) -0.003(14) -0.003(17)
C4B 0.084(15) 0.150(18) 0.099(13) 0.011(11) -0.030(12) -0.019(15)
C5B 0.098(17) 0.180(18) 0.110(14) 0.001(12) -0.011(15) -0.023(17)
C6B 0.090(16) 0.213(19) 0.095(12) -0.002(12) -0.041(13) -0.016(17)
N1B 0.106(17) 0.26(2) 0.097(11) 0.031(12) -0.032(14) 0.02(2)
O1B 0.25(3) 0.27(2) 0.16(2) 0.111(18) -0.04(2) 0.06(3)
O2B 0.19(2) 0.33(3) 0.061(10) 0.029(14) -0.031(14) 0.06(2)

loop_
_atom_type_symbol
_atom_type_description
_atom_type_scat_dispersion_real
_atom_type_scat_dispersion_imag
_atom_type_scat_source
C C 0.0033 0.0016 'International Tables Vol C Tables 4.2.6.8 and 6.1.1.4'
H H 0.0000 0.0000 'International Tables Vol C Tables 4.2.6.8 and 6.1.1.4'
N N 0.0061 0.0033 'International Tables Vol C Tables 4.2.6.8 and 6.1.1.4'
O O 0.0106 0.0060 'International Tables Vol C Tables 4.2.6.8 and 6.1.1.4'
Zn Zn 0.2839 1.4301 'International Tables Vol C Tables 4.2.6.8 and 6.1.1.4'
I I -0.4742 1.8119 'International Tables Vol C Tables 4.2.6.8 and 6.1.1.4'

loop_
_geom_angle_atom_site_label_1
_geom_angle_atom_site_label_2
_geom_angle_atom_site_label_3
_geom_angle
_geom_angle_site_symmetry_1
_geom_angle_site_symmetry_3
N1 Zn1 N11 104.1(3) . 3_655
N1 Zn1 I1 110.2(2) . .
N11 Zn1 I1 109.2(2) 3_655 .
N1 Zn1 I2 106.9(2) . .
N11 Zn1 I2 107.5(2) 3_655 .
I1 Zn1 I2 117.94(5) . .
N5 Zn2 N7 103.7(3) . .
N5 Zn2 I3 106.9(2) . .
N7 Zn2 I3 107.3(2) . .
N5 Zn2 I4 107.3(2) . .
N7 Zn2 I4 107.9(2) . .
I3 Zn2 I4 122.22(6) . .
N6 Zn3 N12 100.0(3) 4_465 .
N6 Zn3 I6 108.4(2) 4_465 .
N12 Zn3 I6 105.7(2) . .
N6 Zn3 I5 108.3(2) 4_465 .
N12 Zn3 I5 105.0(2) . .
I6 Zn3 I5 126.24(6) . .
N1 C1 C2 122.3(8) . .
C3 C2 C1 118.9(9) . .
C4 C3 C2 117.6(8) . .
C4 C3 C6 121.2(8) . .
C2 C3 C6 121.1(8) . .
C5 C4 C3 121.2(9) . .
N1 C5 C4 121.6(9) . .
N2 C6 N4 125.2(8) . .
N2 C6 C3 118.2(7) . .
N4 C6 C3 116.6(7) . .
N3 C7 N2 125.8(8) . .
N3 C7 C11 117.1(8) . .
N2 C7 C11 117.1(7) . .
N3 C8 N4 126.3(8) . .
N3 C8 C16 117.6(8) . .
N4 C8 C16 116.1(8) . .
N5 C9 C10 122.7(9) . .
C11 C10 C9 119.1(9) . .
C12 C11 C10 118.9(9) . .
C12 C11 C7 119.9(8) . .
C10 C11 C7 121.1(8) . .
C11 C12 C13 118.9(9) . .
N5 C13 C12 122.6(8) . .
N6 C14 C15 121.6(9) . .
C14 C15 C16 120.4(9) . .
C17 C16 C15 117.6(9) . .
C17 C16 C8 122.1(8) . .
C15 C16 C8 120.3(8) . .
C16 C17 C18 120.0(8) . .
N6 C18 C17 122.2(9) . .
N7 C19 C20 123.4(9) . .
C21 C20 C19 118.4(9) . .
C20 C21 C22 119.7(9) . .
C20 C21 C24 121.1(8) . .
C22 C21 C24 119.2(8) . .
C23 C22 C21 118.1(9) . .
N7 C23 C22 124.0(9) . .
N8 C24 N10 126.5(8) . .
N8 C24 C21 116.8(8) . .
N10 C24 C21 116.7(7) . .
N9 C25 N8 125.2(7) . .
N9 C25 C29 116.4(7) . .
N8 C25 C29 118.3(7) . .
N10 C26 N9 124.5(7) . .
N10 C26 C34 118.7(7) . .
N9 C26 C34 116.8(7) . .
N11 C27 C28 121.9(9) . .
C27 C28 C29 119.2(9) . .
C30 C29 C28 117.8(7) . .
C30 C29 C25 120.0(7) . .
C28 C29 C25 122.1(8) . .
C31 C30 C29 119.5(8) . .
N11 C31 C30 121.6(8) . .
N12 C32 C33 123.1(8) . .
C32 C33 C34 119.0(8) . .
C35 C34 C33 118.7(8) . .
C35 C34 C26 119.5(7) . .
C33 C34 C26 121.7(8) . .
C34 C35 C36 118.3(8) . .
N12 C36 C35 123.2(9) . .
C1 N1 C5 118.2(8) . .
C1 N1 Zn1 122.8(6) . .
C5 N1 Zn1 118.9(6) . .
C6 N2 C7 114.0(7) . .
C7 N3 C8 114.3(7) . .
C8 N4 C6 114.4(7) . .
C13 N5 C9 117.8(8) . .
C13 N5 Zn2 121.9(6) . .
C9 N5 Zn2 120.2(6) . .
C18 N6 C14 117.7(8) . .
C18 N6 Zn3 122.5(6) . 4_565
C14 N6 Zn3 119.7(6) . 4_565
C23 N7 C19 116.3(8) . .
C23 N7 Zn2 121.1(6) . .
C19 N7 Zn2 122.5(7) . .
C24 N8 C25 113.8(7) . .
C25 N9 C26 115.5(7) . .
C24 N10 C26 114.5(7) . .
C27 N11 C31 119.8(7) . .
C27 N11 Zn1 119.0(6) . 3_645
C31 N11 Zn1 120.6(6) . 3_645
C32 N12 C36 117.6(8) . .
C32 N12 Zn3 122.8(6) . .
C36 N12 Zn3 119.1(6) . .
C106 C101 C102 119.7(11) . .
C106 C101 C118 118.4(10) . .
C102 C101 C118 121.8(13) . .
C103 C102 C101 121.5(11) . .
C103 C102 N101 119.0(14) . .
C101 C102 N101 118.8(14) . .
C102 C103 C104 119.1(12) . .
C105 C104 C103 119.0(13) . .
C104 C105 C106 122.2(13) . .
C101 C106 C105 118.2(11) . .
C101 C106 C107 121.4(11) . .
C105 C106 C107 120.3(14) . .
C112 C107 C108 118.5(11) . .
C112 C107 C106 118.5(11) . .
C108 C107 C106 122.8(14) . .
C109 C108 C107 121.5(13) . .
C108 C109 C110 119.1(12) . .
C111 C110 C109 119.0(12) . .
C110 C111 C112 122.0(13) . .
C107 C112 C111 119.8(12) . .
C107 C112 C113 120.3(11) . .
C111 C112 C113 119.9(15) . .
C118 C113 C114 120.4(12) . .
C118 C113 C112 121.1(11) . .
C114 C113 C112 117.8(14) . .
C115 C114 C113 121.2(13) . .
C114 C115 C116 118.7(13) . .
C117 C116 C115 120.3(13) . .
C116 C117 C118 119.5(13) . .
C113 C118 C117 119.4(12) . .
C113 C118 C101 119.9(11) . .
C117 C118 C101 120.6(14) . .
C121 N101 C102 123(3) . .
N101 C121 C122 136(4) . .
C306 C301 C302 119.5(12) . .
C306 C301 C318 120.8(12) . .
C302 C301 C318 119.7(15) . .
C303 C302 C301 119.9(12) . .
C303 C302 N301 121.4(15) . .
C301 C302 N301 118.6(15) . .
C302 C303 C304 120.3(13) . .
C305 C304 C303 119.9(13) . .
C304 C305 C306 119.1(13) . .
C301 C306 C305 121.2(12) . .
C301 C306 C307 120.4(12) . .
C305 C306 C307 118.4(15) . .
C312 C307 C308 120.3(12) . .
C312 C307 C306 119.3(12) . .
C308 C307 C306 119.8(16) . .
C309 C308 C307 120.5(14) . .
C308 C309 C310 119.5(13) . .
C311 C310 C309 119.3(14) . .
C310 C311 C312 121.4(14) . .
C307 C312 C311 118.6(12) . .
C307 C312 C313 119.8(12) . .
C311 C312 C313 121.7(16) . .
C318 C313 C314 119.8(12) . .
C318 C313 C312 120.6(12) . .
C314 C313 C312 119.1(16) . .
C315 C314 C313 122.2(14) . .
C314 C315 C316 118.9(13) . .
C317 C316 C315 118.5(13) . .
C316 C317 C318 122.7(13) . .
C313 C318 C317 117.8(12) . .
C313 C318 C301 117.8(12) . .
C317 C318 C301 124.2(16) . .
C321 N301 C302 122(2) . .
N301 C321 C322 120(4) . .
C2A C1A C6A 120.0 . .
C2A C1A N1A 114(2) . .
C6A C1A N1A 126(2) . .
C3A C2A C1A 120.0 . .
C2A C3A C4A 120.0 . .
C5A C4A C3A 120.0 . .
C4A C5A C6A 120.0 . .
C5A C6A C1A 120.0 . .
O2A N1A O1A 123(4) . .
O2A N1A C1A 106(3) . .
O1A N1A C1A 129(3) . .
C2B C1B C6B 120.0 . .
C2B C1B N1B 131(2) . .
C6B C1B N1B 109(2) . .
C3B C2B C1B 120.0 . .
C2B C3B C4B 120.0 . .
C5B C4B C3B 120.0 . .
C4B C5B C6B 120.0 . .
C5B C6B C1B 120.0 . .
O1B N1B O2B 118(3) . .
O1B N1B C1B 115(3) . .
O2B N1B C1B 126(3) . .

loop_
_geom_bond_atom_site_label_1
_geom_bond_atom_site_label_2
_geom_bond_distance
_geom_bond_site_symmetry_2
I1 Zn1 2.5435(18) .
I2 Zn1 2.5500(16) .
I3 Zn2 2.5243(16) .
I4 Zn2 2.5508(16) .
I5 Zn3 2.5334(18) .
I6 Zn3 2.5304(16) .
Zn1 N1 2.036(7) .
Zn1 N11 2.058(7) 3_655
Zn2 N5 2.045(8) .
Zn2 N7 2.047(8) .
Zn3 N6 2.037(7) 4_465
Zn3 N12 2.054(7) .
C1 N1 1.326(12) .
C1 C2 1.399(13) .
C2 C3 1.367(13) .
C3 C4 1.367(12) .
C3 C6 1.471(12) .
C4 C5 1.360(13) .
C5 N1 1.338(11) .
C6 N2 1.326(10) .
C6 N4 1.343(11) .
C7 N3 1.317(11) .
C7 N2 1.362(11) .
C7 C11 1.479(12) .
C8 N3 1.328(11) .
C8 N4 1.330(11) .
C8 C16 1.477(12) .
C9 N5 1.338(12) .
C9 C10 1.380(13) .
C10 C11 1.379(13) .
C11 C12 1.370(13) .
C12 C13 1.392(13) .
C13 N5 1.337(12) .
C14 N6 1.356(12) .
C14 C15 1.369(14) .
C15 C16 1.374(13) .
C16 C17 1.351(13) .
C17 C18 1.399(13) .
C18 N6 1.315(12) .
C19 N7 1.343(12) .
C19 C20 1.382(14) .
C20 C21 1.346(12) .
C21 C22 1.382(12) .
C21 C24 1.511(12) .
C22 C23 1.365(13) .
C23 N7 1.328(12) .
C24 N8 1.320(10) .
C24 N10 1.322(11) .
C25 N9 1.303(10) .
C25 N8 1.345(11) .
C25 C29 1.463(11) .
C26 N10 1.323(11) .
C26 N9 1.342(10) .
C26 C34 1.485(11) .
C27 N11 1.314(12) .
C27 C28 1.386(13) .
C28 C29 1.389(12) .
C29 C30 1.386(12) .
C30 C31 1.372(11) .
C31 N11 1.338(11) .
C32 N12 1.313(12) .
C32 C33 1.379(12) .
C33 C34 1.383(11) .
C34 C35 1.374(12) .
C35 C36 1.376(13) .
C36 N12 1.350(11) .
N6 Zn3 2.037(7) 4_565
N11 Zn1 2.058(7) 3_645
C101 C106 1.395(14) .
C101 C102 1.396(14) .
C101 C118 1.431(14) .
C102 C103 1.385(15) .
C102 N101 1.451(14) .
C103 C104 1.408(15) .
C104 C105 1.379(16) .
C105 C106 1.405(15) .
C106 C107 1.432(14) .
C107 C112 1.384(14) .
C107 C108 1.413(15) .
C108 C109 1.393(15) .
C109 C110 1.399(16) .
C110 C111 1.384(16) .
C111 C112 1.390(15) .
C112 C113 1.419(14) .
C113 C118 1.371(14) .
C113 C114 1.383(15) .
C114 C115 1.379(15) .
C115 C116 1.411(16) .
C116 C117 1.383(16) .
C117 C118 1.418(15) .
N101 C121 1.21(4) .
C122 C121 1.46(4) .
C301 C306 1.368(14) .
C301 C302 1.403(15) .
C301 C318 1.439(14) .
C302 C303 1.387(15) .
C302 N301 1.412(15) .
C303 C304 1.397(16) .
C304 C305 1.389(16) .
C305 C306 1.408(15) .
C306 C307 1.415(15) .
C307 C312 1.385(14) .
C307 C308 1.402(15) .
C308 C309 1.389(16) .
C309 C310 1.403(16) .
C310 C311 1.386(16) .
C311 C312 1.406(16) .
C312 C313 1.425(14) .
C313 C318 1.387(14) .
C313 C314 1.392(15) .
C314 C315 1.381(16) .
C315 C316 1.413(16) .
C316 C317 1.380(16) .
C317 C318 1.412(15) .
N301 C321 1.271(19) .
C321 C322 1.548(19) .
C1A C2A 1.3900 .
C1A C6A 1.3900 .
C1A N1A 1.40(3) .
C2A C3A 1.3900 .
C3A C4A 1.3900 .
C4A C5A 1.3900 .
C5A C6A 1.3900 .
N1A O2A 1.199(18) .
N1A O1A 1.214(17) .
C1B C2B 1.3900 .
C1B C6B 1.3900 .
C1B N1B 1.475(17) .
C2B C3B 1.3900 .
C3B C4B 1.3900 .
C4B C5B 1.3900 .
C5B C6B 1.3900 .
N1B O1B 1.186(18) .
N1B O2B 1.217(18) .
